data_7010431
loop_
_publ_author_name
'Rogers, Cerrie W.'
'Patrick, Brian O.'
'Rettig, Steven J.'
'Wolf, Michael O.'

_publ_section_title
;
 Ligand-assisted O-dealkylation of bis(bipyridyl) ruthenium(II)
 phosphine-ether complexes&#x200A;&#x2020;
;
_journal_issue 8
_journal_name_full 'Journal of the Chemical Society, Dalton Transactions'
_journal_page_first 1278
_journal_paper_doi 10.1039/b008931l
_journal_year 2001
_chemical_formula_sum 'C40 H35 F12 N4 O P3 Ru'
_chemical_formula_weight 1009.71
_space_group_IT_number 33
_symmetry_cell_setting orthorhombic
_symmetry_Int_Tables_number 33
_symmetry_space_group_name_Hall 'P 2c -2n'
_symmetry_space_group_name_H-M 'P n a 21'
_audit_creation_date 2000-09-07
_audit_creation_method 'by teXsan v1.8'
_audit_update_record
;
?
;
_cell_angle_alpha 90
_cell_angle_beta 90
_cell_angle_gamma 90
_cell_formula_units_Z 8
_cell_length_a 29.844(1)
_cell_length_b 10.7577(6)
_cell_length_c 26.255(1)
_cell_measurement_reflns_used 15174
_cell_measurement_temperature 173.2
_cell_measurement_theta_max 25.2
_cell_measurement_theta_min 2.7
_cell_volume 8429.2(6)
_computing_cell_refinement 'd*TREK (MSC, 1996-1998)'
_computing_data_collection 'd*TREK (MSC, 1996-1998)'
_computing_data_reduction 'd*TREK (MSC, 1996-1998)'
_computing_publication_material 'teXsan (MSC, 1992-1997)'
_computing_structure_refinement 'teXsan (MSC, 1992-1997)'
_computing_structure_solution
;
DIRDIF92 PATTY (Beurskens, 1992)
;
_diffrn_ambient_temperature 173.2
_diffrn_detector_area_resol_mean 11.76
_diffrn_measurement_device_type 'Rigaku/ADSC CCD'
_diffrn_measurement_method 'area detector'
_diffrn_orient_matrix_UB_11 0.00000
_diffrn_orient_matrix_UB_12 0.00000
_diffrn_orient_matrix_UB_13 0.00000
_diffrn_orient_matrix_UB_21 0.00000
_diffrn_orient_matrix_UB_22 0.00000
_diffrn_orient_matrix_UB_23 0.00000
_diffrn_orient_matrix_UB_31 0.00000
_diffrn_orient_matrix_UB_32 0.00000
_diffrn_orient_matrix_UB_33 0.00000
_diffrn_radiation_detector CCD
_diffrn_radiation_monochromator graphite
_diffrn_radiation_source 'X-ray tube'
_diffrn_radiation_type 'Mo K\a'
_diffrn_radiation_wavelength 0.7107
_diffrn_reflns_av_R_equivalents 0.11475
_diffrn_reflns_av_sigmaI/netI 0.180
_diffrn_reflns_limit_h_max 35
_diffrn_reflns_limit_h_min -34
_diffrn_reflns_limit_k_max 12
_diffrn_reflns_limit_k_min -11
_diffrn_reflns_limit_l_max 30
_diffrn_reflns_limit_l_min -31
_diffrn_reflns_number 35277
_diffrn_reflns_reduction_process 'Lp corrections applied'
_diffrn_reflns_theta_max 25.13
_diffrn_reflns_theta_min 2.70
_diffrn_standards_decay_% 0.00
_diffrn_standards_interval_count 0
_diffrn_standards_number 0
_exptl_absorpt_coefficient_mu 0.577
_exptl_absorpt_correction_T_max 1.000
_exptl_absorpt_correction_T_min 0.580
_exptl_absorpt_correction_type multi-scan
_exptl_crystal_colour orange
_exptl_crystal_density_diffrn 1.591
_exptl_crystal_density_meas ?
_exptl_crystal_description needle
_exptl_crystal_F_000 4064.00
_exptl_crystal_size_max 0.50
_exptl_crystal_size_mid 0.25
_exptl_crystal_size_min 0.10
_refine_diff_density_max 0.978
_refine_diff_density_min -0.610
_refine_diff_density_rms 0.103
_refine_ls_abs_structure_details 'Flack H D (1983), Acta Cryst. A39, 876-881'
_refine_ls_abs_structure_Flack 0.32(4)
_refine_ls_extinction_method none
_refine_ls_goodness_of_fit_ref 0.919
_refine_ls_hydrogen_treatment mixed
_refine_ls_matrix_type full
_refine_ls_number_constraints 0
_refine_ls_number_parameters 819
_refine_ls_number_reflns 12548
_refine_ls_number_restraints 1
_refine_ls_restrained_S_all 0.919
_refine_ls_R_factor_all 0.0935
_refine_ls_R_factor_gt 0.0547
_refine_ls_shift/su_max 0.034
_refine_ls_shift/su_mean 0.001
_refine_ls_structure_factor_coef Fsqd
_refine_ls_weighting_details 'w = 1/[\s^2^(Fo^2^)]'
_refine_ls_weighting_scheme sigma
_refine_ls_wR_factor_gt 0.1065
_refine_ls_wR_factor_ref 0.1179
_reflns_number_gt 8485
_reflns_number_total 12548
_reflns_threshold_expression I>2.00\s(I)
_cod_data_source_file b008931l.txt
_cod_data_source_block mw010/RuPOEt
_cod_original_cell_volume 8429(1)
_cod_original_sg_symbol_H-M 'P n a 21   '
_cod_original_formula_sum 'C40 H35 F12 N4 O P3 Ru '
_cod_database_code 7010431

loop_
_symmetry_equiv_pos_as_xyz
'   +x,   +y,   +z'
'   -x,   -y,1/2+z'
1/2-x,1/2+y,1/2+z
'1/2+x,1/2-y,   +z'

loop_
_atom_site_label
_atom_site_type_symbol
_atom_site_fract_x
_atom_site_fract_y
_atom_site_fract_z
_atom_site_U_iso_or_equiv
_atom_site_adp_type
_atom_site_occupancy
_atom_site_calc_flag
_atom_site_refinement_flags
_atom_site_disorder_assembly
_atom_site_disorder_group
Ru1 Ru 0.98877(2) 0.65686(6) -0.01070(3) 0.01425(10) Uani 1 d . . .
Ru2 Ru 0.73814(2) 0.89146(6) 0.25720(3) 0.01425(10) Uani 1 d . . .
P1 P 0.94090(7) 0.82224(17) -0.00357(8) 0.01361(7) Uani 1 d . . .
P2 P 0.68829(8) 0.73325(18) 0.24681(8) 0.0144(4) Uani 1 d . . .
P3 P 1.08599(10) 1.4119(3) -0.20569(10) 0.0366(7) Uani 1 d . . .
P4 P 0.84206(11) 1.2816(2) 0.04765(11) 0.0274(6) Uani 1 d . . .
P5 P 0.59164(12) 1.2668(2) 0.20404(12) 0.0351(7) Uani 1 d . . .
P6 P 0.83314(13) 1.0578(3) 0.46432(12) 0.0541(10) Uani 1 d . . .
F1 F 1.0624(3) 1.5185(8) -0.2360(3) 0.114(4) Uani 1 d . . .
F2 F 1.0416(3) 1.3795(9) -0.1776(3) 0.102(3) Uani 1 d . . .
F3 F 1.1113(3) 1.3050(6) -0.1757(3) 0.067(2) Uani 1 d . . .
F4 F 1.1321(3) 1.4441(5) -0.2330(3) 0.073(3) Uani 1 d . . .
F5 F 1.0755(2) 1.3158(6) -0.2502(3) 0.0568(18) Uani 1 d . . .
F6 F 1.0984(3) 1.5088(7) -0.1619(3) 0.079(3) Uani 1 d . . .
F7 F 0.8413(2) 1.4083(5) 0.0153(3) 0.054(2) Uani 1 d . . .
F8 F 0.8948(3) 1.2925(7) 0.0527(3) 0.075(2) Uani 1 d . . .
F9 F 0.8413(3) 1.1556(5) 0.0783(3) 0.054(2) Uani 1 d . . .
F10 F 0.7886(2) 1.2753(6) 0.0417(2) 0.0477(17) Uani 1 d . . .
F11 F 0.8475(3) 1.2092(5) -0.0051(3) 0.060(2) Uani 1 d . . .
F12 F 0.8351(2) 1.3563(5) 0.0992(2) 0.0528(18) Uani 1 d . . .
F13 F 0.5945(3) 1.3715(7) 0.1623(3) 0.081(3) Uani 1 d . . .
F14 F 0.5400(3) 1.2511(8) 0.1974(4) 0.111(4) Uani 1 d . . .
F15 F 0.5894(2) 1.1599(5) 0.2457(3) 0.056(2) Uani 1 d . . .
F16 F 0.6424(3) 1.2626(11) 0.2043(5) 0.149(6) Uani 1 d . . .
F17 F 0.5949(5) 1.1668(9) 0.1613(4) 0.135(5) Uani 1 d . . .
F18 F 0.5875(6) 1.3621(6) 0.2440(4) 0.194(7) Uani 1 d . . .
F19 F 0.8564(3) 1.1723(6) 0.4356(3) 0.063(2) Uani 1 d . . .
F20 F 0.8816(3) 1.0164(5) 0.4838(3) 0.077(2) Uani 1 d . . .
F21 F 0.8124(4) 0.9408(8) 0.4942(3) 0.128(4) Uani 1 d . . .
F22 F 0.7861(3) 1.0973(10) 0.4440(4) 0.130(4) Uani 1 d . . .
F23 F 0.8395(3) 0.9733(8) 0.4149(3) 0.087(3) Uani 1 d . . .
F24 F 0.8274(3) 1.1458(7) 0.5133(3) 0.078(2) Uani 1 d . . .
O1 O 1.0274(2) 0.7778(5) 0.0406(2) 0.0205(9) Uani 1 d . . .
O2 O 0.7765(2) 0.7678(5) 0.2067(2) 0.0205(9) Uani 1 d . . .
N1 N 1.0351(2) 0.5068(6) -0.0091(3) 0.0190(10) Uani 1 d . . .
N2 N 0.9710(2) 0.5644(6) 0.0560(3) 0.0167(11) Uani 1 d . . .
N3 N 0.9552(2) 0.5502(6) -0.0611(3) 0.0166(10) Uani 1 d . . .
N4 N 1.0113(3) 0.7289(6) -0.0789(3) 0.0190(10) Uani 1 d . . .
N5 N 0.7853(2) 1.0370(6) 0.2609(3) 0.0190(10) Uani 1 d . . .
N6 N 0.7243(3) 0.9915(6) 0.1907(3) 0.0167(11) Uani 1 d . . .
N7 N 0.7040(2) 0.9964(6) 0.3074(3) 0.0166(10) Uani 1 d . . .
N8 N 0.7585(3) 0.8123(6) 0.3250(3) 0.0190(10) Uani 1 d . . .
C1 C 1.0651(3) 0.4808(8) -0.0458(3) 0.0267(15) Uani 1 d . . .
H1 H 1.0692 0.5393 -0.0725 0.032 Uiso 1 calc R . .
C2 C 1.0905(3) 0.3723(9) -0.0463(4) 0.0365(17) Uani 1 d . . .
H2 H 1.1117 0.3566 -0.0726 0.044 Uiso 1 calc R . .
C3 C 1.0839(4) 0.2888(9) -0.0077(5) 0.0439(19) Uani 1 d . . .
H3 H 1.1004 0.2134 -0.0068 0.053 Uiso 1 calc R . .
C4 C 1.0531(4) 0.3146(9) 0.0300(4) 0.0371(18) Uani 1 d . . .
H4 H 1.0485 0.2578 0.0572 0.045 Uiso 1 calc R . .
C5 C 1.0292(3) 0.4225(8) 0.0278(3) 0.0266(14) Uani 1 d . . .
C6 C 0.9953(3) 0.4594(8) 0.0664(3) 0.0217(14) Uani 1 d . . .
C7 C 0.9884(4) 0.3895(9) 0.1115(4) 0.0326(15) Uani 1 d . . .
H7 H 1.0045 0.3146 0.1172 0.039 Uiso 1 calc R . .
C8 C 0.9583(4) 0.4318(9) 0.1464(4) 0.0372(19) Uani 1 d . . .
H8 H 0.9537 0.3872 0.1772 0.045 Uiso 1 calc R . .
C9 C 0.9347(4) 0.5383(9) 0.1372(3) 0.0296(16) Uani 1 d . . .
H9 H 0.9139 0.5695 0.1615 0.036 Uiso 1 calc R . .
C10 C 0.9420(3) 0.5997(9) 0.0915(3) 0.0250(14) Uani 1 d . . .
H10 H 0.9248 0.6725 0.0851 0.030 Uiso 1 calc R . .
C11 C 0.9283(3) 0.4540(8) -0.0493(3) 0.0213(13) Uani 1 d . . .
H11 H 0.9218 0.4383 -0.0145 0.026 Uiso 1 calc R . .
C12 C 0.9099(3) 0.3773(8) -0.0857(3) 0.0252(14) Uani 1 d . . .
H12 H 0.8914 0.3093 -0.0760 0.030 Uiso 1 calc R . .
C13 C 0.9186(3) 0.4006(8) -0.1361(3) 0.0259(14) Uani 1 d . . .
H13 H 0.9058 0.3488 -0.1615 0.031 Uiso 1 calc R . .
C14 C 0.9455(3) 0.4977(8) -0.1502(3) 0.0256(15) Uani 1 d . . .
H14 H 0.9514 0.5148 -0.1850 0.031 Uiso 1 calc R . .
C15 C 0.9642(3) 0.5713(7) -0.1115(3) 0.0151(13) Uani 1 d . . .
C16 C 0.9949(3) 0.6753(7) -0.1208(3) 0.0133(11) Uani 1 d . . .
C17 C 1.0061(3) 0.7184(8) -0.1700(3) 0.0247(15) Uani 1 d . . .
H17 H 0.9944 0.6795 -0.1996 0.030 Uiso 1 calc R . .
C18 C 1.0342(4) 0.8172(8) -0.1735(4) 0.0296(17) Uani 1 d . . .
H18 H 1.0414 0.8497 -0.2061 0.036 Uiso 1 calc R . .
C19 C 1.0522(3) 0.8709(8) -0.1313(4) 0.0287(15) Uani 1 d . . .
H19 H 1.0730 0.9375 -0.1343 0.034 Uiso 1 calc R . .
C20 C 1.0396(3) 0.8257(8) -0.0837(3) 0.0216(13) Uani 1 d . . .
H20 H 1.0512 0.8641 -0.0539 0.026 Uiso 1 calc R . .
C21 C 1.0045(3) 0.8671(7) 0.0695(3) 0.0174(13) Uani 1 d . . .
C22 C 1.0245(3) 0.9271(8) 0.1107(3) 0.0314(15) Uani 1 d . . .
H22 H 1.0545 0.9103 0.1204 0.038 Uiso 1 calc R . .
C23 C 0.9982(4) 1.0132(9) 0.1372(4) 0.0354(17) Uani 1 d . . .
H23 H 1.0111 1.0549 0.1655 0.042 Uiso 1 calc R . .
C24 C 0.9549(4) 1.0404(9) 0.1245(4) 0.0337(17) Uani 1 d . . .
H24 H 0.9378 1.0983 0.1437 0.040 Uiso 1 calc R . .
C25 C 0.9368(3) 0.9808(7) 0.0827(3) 0.0227(14) Uani 1 d . . .
H25 H 0.9067 0.9985 0.0732 0.027 Uiso 1 calc R . .
C26 C 0.9610(3) 0.8959(7) 0.0542(3) 0.0158(11) Uani 1 d . . .
C27 C 0.8803(3) 0.8099(6) 0.0027(3) 0.0119(11) Uani 1 d . . .
C28 C 0.8606(3) 0.6962(8) 0.0104(3) 0.0216(14) Uani 1 d . . .
H28 H 0.8785 0.6233 0.0121 0.026 Uiso 1 calc R . .
C29 C 0.8146(3) 0.6884(8) 0.0157(3) 0.0217(14) Uani 1 d . . .
H29 H 0.8011 0.6090 0.0201 0.026 Uiso 1 calc R . .
C30 C 0.7874(3) 0.7936(8) 0.0147(3) 0.0238(15) Uani 1 d . . .
H30 H 0.7558 0.7880 0.0187 0.029 Uiso 1 calc R . .
C31 C 0.8085(3) 0.9066(8) 0.0077(3) 0.0245(14) Uani 1 d . . .
H31 H 0.7907 0.9798 0.0079 0.029 Uiso 1 calc R . .
C32 C 0.8543(3) 0.9190(7) 0.0002(3) 0.0182(13) Uani 1 d . . .
H32 H 0.8676 0.9977 -0.0064 0.022 Uiso 1 calc R . .
C33 C 0.9483(3) 0.9452(7) -0.0509(3) 0.0175(12) Uani 1 d . . .
C34 C 0.9314(3) 0.9250(8) -0.1004(3) 0.0237(15) Uani 1 d . . .
H34 H 0.9137 0.8539 -0.1076 0.028 Uiso 1 calc R . .
C35 C 0.9411(4) 1.0095(8) -0.1382(4) 0.0317(18) Uani 1 d . . .
H35 H 0.9287 0.9981 -0.1712 0.038 Uiso 1 calc R . .
C36 C 0.9685(3) 1.1107(9) -0.1291(4) 0.0316(16) Uani 1 d . . .
H36 H 0.9762 1.1653 -0.1562 0.038 Uiso 1 calc R . .
C37 C 0.9842(3) 1.1316(8) -0.0818(3) 0.0280(17) Uani 1 d . . .
H37 H 1.0019 1.2033 -0.0754 0.034 Uiso 1 calc R . .
C38 C 0.9749(3) 1.0497(7) -0.0421(3) 0.0211(15) Uani 1 d . . .
H38 H 0.9866 1.0651 -0.0090 0.025 Uiso 1 calc R . .
C39 C 1.0767(3) 0.7677(9) 0.0456(4) 0.0287(15) Uani 1 d . . .
H39A H 1.0896 0.8515 0.0511 0.034 Uiso 1 calc R . .
H39B H 1.0894 0.7341 0.0136 0.034 Uiso 1 calc R . .
C40 C 1.0896(4) 0.6843(9) 0.0894(4) 0.0402(17) Uani 1 d . . .
H40A H 1.0764 0.7162 0.1210 0.060 Uiso 1 calc R . .
H40B H 1.1223 0.6826 0.0927 0.060 Uiso 1 calc R . .
H40C H 1.0786 0.6000 0.0830 0.060 Uiso 1 calc R . .
C41 C 0.8137(3) 1.0597(9) 0.2999(3) 0.0267(15) Uani 1 d . . .
H41 H 0.8171 0.9981 0.3255 0.032 Uiso 1 calc R . .
C42 C 0.8380(3) 1.1692(9) 0.3042(4) 0.0365(17) Uani 1 d . . .
H42 H 0.8567 1.1831 0.3329 0.044 Uiso 1 calc R . .
C43 C 0.8349(4) 1.2560(9) 0.2670(5) 0.0439(19) Uani 1 d . . .
H43 H 0.8524 1.3296 0.2687 0.053 Uiso 1 calc R . .
C44 C 0.8062(4) 1.2369(9) 0.2267(4) 0.0371(18) Uani 1 d . . .
H44 H 0.8038 1.2972 0.2004 0.045 Uiso 1 calc R . .
C45 C 0.7806(3) 1.1281(8) 0.2248(3) 0.0266(14) Uani 1 d . . .
C46 C 0.7491(3) 1.0978(8) 0.1840(3) 0.0217(14) Uani 1 d . . .
C47 C 0.7441(4) 1.1718(9) 0.1418(4) 0.0326(15) Uani 1 d . . .
H47 H 0.7611 1.2460 0.1391 0.039 Uiso 1 calc R . .
C48 C 0.7142(4) 1.1402(9) 0.1024(4) 0.0372(19) Uani 1 d . . .
H48 H 0.7110 1.1903 0.0729 0.045 Uiso 1 calc R . .
C49 C 0.6898(4) 1.0315(8) 0.1091(3) 0.0296(16) Uani 1 d . . .
H49 H 0.6688 1.0055 0.0841 0.036 Uiso 1 calc R . .
C50 C 0.6965(3) 0.9607(8) 0.1535(3) 0.0250(14) Uani 1 d . . .
H50 H 0.6799 0.8858 0.1570 0.030 Uiso 1 calc R . .
C51 C 0.6786(3) 1.0945(8) 0.2954(3) 0.0213(13) Uani 1 d . . .
H51 H 0.6746 1.1150 0.2605 0.026 Uiso 1 calc R . .
C52 C 0.6578(3) 1.1676(8) 0.3320(3) 0.0252(14) Uani 1 d . . .
H52 H 0.6396 1.2358 0.3219 0.030 Uiso 1 calc R . .
C53 C 0.6634(3) 1.1413(8) 0.3831(3) 0.0259(14) Uani 1 d . . .
H53 H 0.6491 1.1896 0.4087 0.031 Uiso 1 calc R . .
C54 C 0.6910(3) 1.0402(8) 0.3956(3) 0.0256(15) Uani 1 d . . .
H54 H 0.6964 1.0207 0.4303 0.031 Uiso 1 calc R . .
C55 C 0.7102(3) 0.9694(7) 0.3582(3) 0.0151(13) Uani 1 d . . .
C56 C 0.7390(3) 0.8631(7) 0.3675(3) 0.0133(11) Uani 1 d . . .
C57 C 0.7478(3) 0.8156(8) 0.4154(3) 0.0247(15) Uani 1 d . . .
H57 H 0.7349 0.8532 0.4447 0.030 Uiso 1 calc R . .
C58 C 0.7753(4) 0.7136(8) 0.4203(4) 0.0296(17) Uani 1 d . . .
H58 H 0.7805 0.6775 0.4528 0.036 Uiso 1 calc R . .
C59 C 0.7954(3) 0.6641(9) 0.3769(4) 0.0287(15) Uani 1 d . . .
H59 H 0.8156 0.5959 0.3791 0.034 Uiso 1 calc R . .
C60 C 0.7851(3) 0.7175(8) 0.3306(3) 0.0216(13) Uani 1 d . . .
H60 H 0.7982 0.6828 0.3009 0.026 Uiso 1 calc R . .
C61 C 0.7528(3) 0.6809(7) 0.1763(3) 0.0174(13) Uani 1 d . . .
C62 C 0.7735(3) 0.6138(8) 0.1367(3) 0.0314(15) Uani 1 d . . .
H62 H 0.8044 0.6244 0.1291 0.038 Uiso 1 calc R . .
C63 C 0.7473(4) 0.5322(8) 0.1092(4) 0.0354(17) Uani 1 d . . .
H63 H 0.7607 0.4885 0.0817 0.042 Uiso 1 calc R . .
C64 C 0.7025(4) 0.5109(8) 0.1196(4) 0.0337(17) Uani 1 d . . .
H64 H 0.6855 0.4547 0.0995 0.040 Uiso 1 calc R . .
C65 C 0.6829(4) 0.5740(7) 0.1606(3) 0.0227(14) Uani 1 d . . .
H65 H 0.6524 0.5598 0.1689 0.027 Uiso 1 calc R . .
C66 C 0.7085(3) 0.6583(7) 0.1891(3) 0.0158(11) Uani 1 d . . .
C67 C 0.6282(3) 0.7531(6) 0.2392(3) 0.0119(11) Uani 1 d . . .
C68 C 0.6099(3) 0.8702(8) 0.2293(3) 0.0216(14) Uani 1 d . . .
H68 H 0.6290 0.9407 0.2271 0.026 Uiso 1 calc R . .
C69 C 0.5642(3) 0.8842(8) 0.2226(3) 0.0217(14) Uani 1 d . . .
H69 H 0.5520 0.9637 0.2150 0.026 Uiso 1 calc R . .
C70 C 0.5366(3) 0.7833(8) 0.2270(3) 0.0238(15) Uani 1 d . . .
H70 H 0.5051 0.7941 0.2231 0.029 Uiso 1 calc R . .
C71 C 0.5529(3) 0.6682(9) 0.2368(3) 0.0245(14) Uani 1 d . . .
H71 H 0.5333 0.5988 0.2393 0.029 Uiso 1 calc R . .
C72 C 0.5998(3) 0.6529(8) 0.2433(3) 0.0182(13) Uani 1 d . . .
H72 H 0.6116 0.5729 0.2505 0.022 Uiso 1 calc R . .
C73 C 0.6922(3) 0.6070(8) 0.2933(3) 0.0175(12) Uani 1 d . . .
C74 C 0.7180(3) 0.5025(7) 0.2850(3) 0.0237(15) Uani 1 d . . .
H74 H 0.7309 0.4895 0.2523 0.028 Uiso 1 calc R . .
C75 C 0.7255(4) 0.4178(8) 0.3224(3) 0.0317(18) Uani 1 d . . .
H75 H 0.7424 0.3449 0.3152 0.038 Uiso 1 calc R . .
C76 C 0.7085(4) 0.4372(8) 0.3716(4) 0.0316(16) Uani 1 d . . .
H76 H 0.7145 0.3795 0.3982 0.038 Uiso 1 calc R . .
C77 C 0.6828(3) 0.5421(8) 0.3808(4) 0.0280(17) Uani 1 d . . .
H77 H 0.6707 0.5562 0.4138 0.034 Uiso 1 calc R . .
C78 C 0.6746(3) 0.6274(7) 0.3415(3) 0.0211(15) Uani 1 d . . .
H78 H 0.6569 0.6992 0.3479 0.025 Uiso 1 calc R . .
C79 C 0.8250(3) 0.7794(9) 0.2003(4) 0.0287(15) Uani 1 d . . .
H79A H 0.8380 0.6958 0.1951 0.034 Uiso 1 calc R . .
H79B H 0.8381 0.8146 0.2318 0.034 Uiso 1 calc R . .
C80 C 0.8371(4) 0.8615(9) 0.1557(4) 0.0402(17) Uani 1 d . . .
H80A H 0.8265 0.8232 0.1241 0.060 Uiso 1 calc R . .
H80B H 0.8697 0.8714 0.1542 0.060 Uiso 1 calc R . .
H80C H 0.8230 0.9432 0.1599 0.060 Uiso 1 calc R . .

loop_
_atom_site_aniso_label
_atom_site_aniso_U_11
_atom_site_aniso_U_22
_atom_site_aniso_U_33
_atom_site_aniso_U_23
_atom_site_aniso_U_13
_atom_site_aniso_U_12
Ru1 0.01232(18) 0.01915(18) 0.01128(18) 0.0027(2) 0.0006(3) -0.0002(2)
Ru2 0.01232(18) 0.01915(18) 0.01128(18) 0.0027(2) 0.0006(3) -0.0002(2)
P1 0.01661(8) 0.01292(18) 0.01130(8) 0.0013(7) -0.0033(7) 0.0015(7)
P2 0.0131(7) 0.0170(7) 0.0130(7) -0.0003(9) 0.0026(10) -0.0025(9)
P3 0.0287(17) 0.0524(17) 0.0285(14) 0.0019(13) 0.0019(13) 0.0121(14)
P4 0.0289(17) 0.0185(12) 0.0348(16) 0.0024(11) 0.0069(13) 0.0026(12)
P5 0.0323(19) 0.0290(15) 0.0441(19) 0.0146(13) -0.0104(15) 0.0010(13)
P6 0.044(2) 0.086(2) 0.0320(17) -0.0117(17) 0.0012(16) -0.0295(19)
F1 0.169(10) 0.131(7) 0.042(5) -0.004(5) -0.014(5) 0.121(7)
F2 0.035(5) 0.181(9) 0.089(6) -0.004(6) 0.024(4) -0.011(6)
F3 0.053(5) 0.075(5) 0.072(5) 0.014(4) -0.024(4) 0.011(4)
F4 0.103(7) 0.056(4) 0.061(5) -0.022(3) 0.046(5) -0.025(4)
F5 0.037(4) 0.084(4) 0.050(4) -0.014(4) -0.013(3) -0.001(3)
F6 0.110(8) 0.088(5) 0.041(4) -0.022(4) 0.004(4) 0.005(5)
F7 0.062(5) 0.019(3) 0.083(5) 0.024(3) 0.022(4) 0.006(3)
F8 0.041(6) 0.116(6) 0.068(5) 0.028(4) 0.004(4) 0.000(4)
F9 0.069(6) 0.031(3) 0.061(4) 0.015(3) 0.022(4) 0.015(3)
F10 0.025(4) 0.079(4) 0.039(4) 0.010(3) -0.010(3) -0.010(3)
F11 0.106(6) 0.033(3) 0.041(4) -0.004(3) 0.041(4) 0.001(3)
F12 0.056(5) 0.052(4) 0.051(4) -0.021(3) 0.017(3) 0.001(3)
F13 0.054(5) 0.090(5) 0.099(6) 0.082(5) 0.005(4) -0.001(4)
F14 0.073(8) 0.112(7) 0.149(9) 0.097(6) -0.059(7) -0.040(6)
F15 0.038(4) 0.048(4) 0.082(5) 0.045(4) -0.026(4) -0.010(3)
F16 0.029(6) 0.224(11) 0.193(12) 0.164(10) -0.033(7) -0.025(7)
F17 0.193(15) 0.115(8) 0.097(8) -0.022(6) 0.070(8) -0.026(8)
F18 0.45(2) 0.031(4) 0.105(8) -0.036(5) 0.092(10) -0.065(7)
F19 0.052(5) 0.075(5) 0.063(5) 0.011(4) -0.001(4) -0.002(4)
F20 0.085(6) 0.055(4) 0.090(6) -0.009(4) -0.044(5) -0.008(4)
F21 0.179(11) 0.153(7) 0.053(5) -0.020(6) 0.019(6) -0.121(7)
F22 0.022(5) 0.196(10) 0.171(10) -0.070(8) -0.033(5) 0.008(6)
F23 0.091(7) 0.129(7) 0.041(4) -0.029(4) -0.004(4) -0.053(6)
F24 0.051(5) 0.120(6) 0.064(5) -0.039(5) 0.015(4) -0.023(5)
O1 0.008(2) 0.033(2) 0.020(2) -0.0044(18) 0.000(2) -0.001(2)
O2 0.008(2) 0.033(2) 0.020(2) -0.0044(18) 0.000(2) -0.001(2)
N1 0.016(2) 0.028(2) 0.014(2) -0.002(2) 0.000(3) 0.000(2)
N2 0.015(3) 0.020(2) 0.016(2) -0.005(2) 0.001(3) 0.001(2)
N3 0.013(3) 0.021(2) 0.016(2) 0.008(2) 0.001(2) 0.000(2)
N4 0.015(3) 0.024(3) 0.018(2) 0.002(2) 0.003(3) -0.005(3)
N5 0.016(2) 0.028(2) 0.014(2) -0.002(2) 0.000(3) 0.000(2)
N6 0.015(3) 0.020(2) 0.016(2) -0.005(2) 0.001(3) 0.001(2)
N7 0.013(3) 0.021(2) 0.016(2) 0.008(2) 0.001(2) 0.000(2)
N8 0.015(3) 0.024(3) 0.018(2) 0.002(2) 0.003(3) -0.005(3)
C1 0.018(3) 0.040(4) 0.022(3) 0.007(3) -0.004(3) -0.001(3)
C2 0.021(4) 0.051(4) 0.037(4) -0.008(4) 0.000(4) 0.007(4)
C3 0.038(4) 0.040(4) 0.053(5) 0.010(4) 0.000(5) 0.001(4)
C4 0.048(5) 0.031(4) 0.033(4) 0.010(3) 0.004(4) -0.001(4)
C5 0.026(4) 0.033(3) 0.021(3) -0.004(3) -0.002(3) 0.000(3)
C6 0.019(4) 0.023(3) 0.023(3) 0.002(3) 0.000(3) -0.005(3)
C7 0.042(4) 0.030(3) 0.026(3) 0.014(3) -0.003(4) -0.009(4)
C8 0.042(5) 0.046(4) 0.023(4) 0.020(3) 0.007(4) -0.002(4)
C9 0.039(4) 0.039(4) 0.011(3) 0.013(3) -0.002(3) -0.006(4)
C10 0.028(4) 0.031(3) 0.015(3) 0.001(3) 0.003(3) -0.003(3)
C11 0.019(3) 0.029(3) 0.016(3) 0.002(3) 0.000(3) 0.002(3)
C12 0.027(4) 0.015(3) 0.033(3) -0.005(3) -0.002(4) -0.002(3)
C13 0.029(4) 0.030(3) 0.019(3) -0.011(3) 0.005(3) -0.002(3)
C14 0.025(4) 0.040(4) 0.012(3) 0.001(3) -0.002(3) 0.003(3)
C15 0.020(3) 0.016(3) 0.009(3) -0.001(2) -0.003(3) 0.002(3)
C16 0.012(3) 0.017(3) 0.011(2) 0.001(2) 0.005(3) 0.001(3)
C17 0.035(4) 0.031(4) 0.008(3) 0.003(2) 0.000(3) -0.007(3)
C18 0.037(5) 0.031(4) 0.020(3) 0.012(3) 0.006(4) -0.001(3)
C19 0.019(4) 0.035(4) 0.032(3) 0.017(3) -0.001(4) -0.001(3)
C20 0.021(3) 0.028(3) 0.016(3) 0.003(3) -0.003(3) 0.000(3)
C21 0.022(3) 0.020(3) 0.010(3) 0.005(2) 0.002(3) -0.001(3)
C22 0.027(4) 0.040(4) 0.028(3) -0.005(3) 0.000(4) 0.000(4)
C23 0.049(5) 0.034(3) 0.023(3) -0.010(3) 0.000(4) -0.001(4)
C24 0.046(5) 0.028(4) 0.027(4) -0.006(3) -0.002(4) -0.001(4)
C25 0.032(4) 0.021(3) 0.015(3) -0.005(2) 0.000(3) -0.005(3)
C26 0.016(3) 0.022(3) 0.009(3) -0.001(3) -0.002(3) -0.002(3)
C27 0.014(3) 0.010(2) 0.012(3) 0.000(2) 0.001(3) -0.001(2)
C28 0.029(4) 0.023(3) 0.012(3) 0.000(2) 0.003(3) 0.003(3)
C29 0.021(3) 0.023(3) 0.021(3) -0.001(3) -0.006(3) -0.007(3)
C30 0.016(3) 0.038(4) 0.017(3) -0.005(3) 0.002(3) 0.004(3)
C31 0.017(3) 0.032(3) 0.025(3) -0.005(3) 0.004(3) -0.001(3)
C32 0.025(3) 0.019(3) 0.011(3) 0.000(2) -0.001(3) 0.007(3)
C33 0.018(3) 0.024(3) 0.010(3) 0.005(2) 0.000(3) -0.003(3)
C34 0.021(4) 0.023(4) 0.028(4) 0.000(3) -0.008(3) -0.005(3)
C35 0.039(5) 0.029(4) 0.027(4) 0.006(3) -0.002(4) 0.010(3)
C36 0.039(5) 0.028(3) 0.028(4) 0.015(3) 0.000(4) 0.003(4)
C37 0.033(4) 0.028(4) 0.023(4) 0.007(3) 0.002(3) -0.013(3)
C38 0.030(4) 0.012(3) 0.021(3) 0.002(3) -0.003(3) -0.001(3)
C39 0.009(3) 0.059(4) 0.019(3) 0.005(3) -0.001(4) 0.005(3)
C40 0.028(4) 0.054(4) 0.039(4) 0.003(3) 0.000(4) -0.002(4)
C41 0.018(3) 0.040(4) 0.022(3) 0.007(3) -0.004(3) -0.001(3)
C42 0.021(4) 0.051(4) 0.037(4) -0.008(4) 0.000(4) 0.007(4)
C43 0.038(4) 0.040(4) 0.053(5) 0.010(4) 0.000(5) 0.001(4)
C44 0.048(5) 0.031(4) 0.033(4) 0.010(3) 0.004(4) -0.001(4)
C45 0.026(4) 0.033(3) 0.021(3) -0.004(3) -0.002(3) 0.000(3)
C46 0.019(4) 0.023(3) 0.023(3) 0.002(3) 0.000(3) -0.005(3)
C47 0.042(4) 0.030(3) 0.026(3) 0.014(3) -0.003(4) -0.009(4)
C48 0.042(5) 0.046(4) 0.023(4) 0.020(3) 0.007(4) -0.002(4)
C49 0.039(4) 0.039(4) 0.011(3) 0.013(3) -0.002(3) -0.006(4)
C50 0.028(4) 0.031(3) 0.015(3) 0.001(3) 0.003(3) -0.003(3)
C51 0.019(3) 0.029(3) 0.016(3) 0.002(3) 0.000(3) 0.002(3)
C52 0.027(4) 0.015(3) 0.033(3) -0.005(3) -0.002(4) -0.002(3)
C53 0.029(4) 0.030(3) 0.019(3) -0.011(3) 0.005(3) -0.002(3)
C54 0.025(4) 0.040(4) 0.012(3) 0.001(3) -0.002(3) 0.003(3)
C55 0.020(3) 0.016(3) 0.009(3) -0.001(2) -0.003(3) 0.002(3)
C56 0.012(3) 0.017(3) 0.011(2) 0.001(2) 0.005(3) 0.001(3)
C57 0.035(4) 0.031(4) 0.008(3) 0.003(2) 0.000(3) -0.007(3)
C58 0.037(5) 0.031(4) 0.020(3) 0.012(3) 0.006(4) -0.001(3)
C59 0.019(4) 0.035(4) 0.032(3) 0.017(3) -0.001(4) -0.001(3)
C60 0.021(3) 0.028(3) 0.016(3) 0.003(3) -0.003(3) 0.000(3)
C61 0.022(3) 0.020(3) 0.010(3) 0.005(2) 0.002(3) -0.001(3)
C62 0.027(4) 0.040(4) 0.028(3) -0.005(3) 0.000(4) 0.000(4)
C63 0.049(5) 0.034(3) 0.023(3) -0.010(3) 0.000(4) -0.001(4)
C64 0.046(5) 0.028(4) 0.027(4) -0.006(3) -0.002(4) -0.001(4)
C65 0.032(4) 0.021(3) 0.015(3) -0.005(2) 0.000(3) -0.005(3)
C66 0.016(3) 0.022(3) 0.009(3) -0.001(3) -0.002(3) -0.002(3)
C67 0.014(3) 0.010(2) 0.012(3) 0.000(2) 0.001(3) -0.001(2)
C68 0.029(4) 0.023(3) 0.012(3) 0.000(2) 0.003(3) 0.003(3)
C69 0.021(3) 0.023(3) 0.021(3) -0.001(3) -0.006(3) -0.007(3)
C70 0.016(3) 0.038(4) 0.017(3) -0.005(3) 0.002(3) 0.004(3)
C71 0.017(3) 0.032(3) 0.025(3) -0.005(3) 0.004(3) -0.001(3)
C72 0.025(3) 0.019(3) 0.011(3) 0.000(2) -0.001(3) 0.007(3)
C73 0.018(3) 0.024(3) 0.010(3) 0.005(2) 0.000(3) -0.003(3)
C74 0.021(4) 0.023(4) 0.028(4) 0.000(3) -0.008(3) -0.005(3)
C75 0.039(5) 0.029(4) 0.027(4) 0.006(3) -0.002(4) 0.010(3)
C76 0.039(5) 0.028(3) 0.028(4) 0.015(3) 0.000(4) 0.003(4)
C77 0.033(4) 0.028(4) 0.023(4) 0.007(3) 0.002(3) -0.013(3)
C78 0.030(4) 0.012(3) 0.021(3) 0.002(3) -0.003(3) -0.001(3)
C79 0.009(3) 0.059(4) 0.019(3) 0.005(3) -0.001(4) 0.005(3)
C80 0.028(4) 0.054(4) 0.039(4) 0.003(3) 0.000(4) -0.002(4)

loop_
_atom_type_symbol
_atom_type_oxidation_number
_atom_type_number_in_cell
_atom_type_scat_dispersion_real
_atom_type_scat_dispersion_imag
_atom_type_scat_source
C 0 320 0.002 0.002
;International Tables for Crystallography
(1992, Vol. C, Tables 4.2.6.8 and 6.1.1.1)
;
H 0 280 0.000 0.000
;International Tables for Crystallography
(1992, Vol. C, Table 6.1.1.2)
;
F 0 96 0.014 0.010
;International Tables for Crystallography
(1992, Vol. C, Tables 4.2.6.8 and 6.1.1.1)
;
N 0 32 0.004 0.003
;International Tables for Crystallography
(1992, Vol. C, Tables 4.2.6.8 and 6.1.1.1)
;
O 0 8 0.008 0.006
;International Tables for Crystallography
(1992, Vol. C, Tables 4.2.6.8 and 6.1.1.1)
;
P 0 24 0.090 0.095
;International Tables for Crystallography
(1992, Vol. C, Tables 4.2.6.8 and 6.1.1.1)
;
Ru 0 8 -1.420 0.836
;International Tables for Crystallography
(1992, Vol. C, Tables 4.2.6.8 and 6.1.1.1)
;

loop_
_geom_angle_atom_site_label_1
_geom_angle_atom_site_label_2
_geom_angle_atom_site_label_3
_geom_angle
_geom_angle_site_symmetry_1
_geom_angle_site_symmetry_3
_geom_angle_publ_flag
N3 Ru1 N4 78.8(3) . . ?
N3 Ru1 N2 98.8(3) . . ?
N4 Ru1 N2 172.7(3) . . ?
N3 Ru1 N1 84.5(3) . . ?
N4 Ru1 N1 95.2(3) . . ?
N2 Ru1 N1 77.7(3) . . ?
N3 Ru1 O1 176.8(3) . . ?
N4 Ru1 O1 97.9(3) . . ?
N2 Ru1 O1 84.3(2) . . ?
N1 Ru1 O1 95.5(2) . . ?
N3 Ru1 P1 100.7(2) . . ?
N4 Ru1 P1 89.0(2) . . ?
N2 Ru1 P1 98.25(19) . . ?
N1 Ru1 P1 173.9(2) . . ?
O1 Ru1 P1 79.48(17) . . ?
N7 Ru2 N8 79.4(3) . . ?
N7 Ru2 N6 99.1(3) . . ?
N8 Ru2 N6 171.7(3) . . ?
N7 Ru2 N5 83.8(3) . . ?
N8 Ru2 N5 94.0(3) . . ?
N6 Ru2 N5 77.7(3) . . ?
N7 Ru2 O2 176.0(2) . . ?
N8 Ru2 O2 96.7(3) . . ?
N6 Ru2 O2 84.9(2) . . ?
N5 Ru2 O2 97.4(2) . . ?
N7 Ru2 P2 99.6(2) . . ?
N8 Ru2 P2 89.3(2) . . ?
N6 Ru2 P2 99.0(2) . . ?
N5 Ru2 P2 175.7(2) . . ?
O2 Ru2 P2 79.41(17) . . ?
C26 P1 C27 106.5(4) . . ?
C26 P1 C33 102.2(4) . . ?
C27 P1 C33 103.5(4) . . ?
C26 P1 Ru1 101.6(3) . . ?
C27 P1 Ru1 124.8(2) . . ?
C33 P1 Ru1 115.6(3) . . ?
C66 P2 C67 106.7(4) . . ?
C66 P2 C73 101.8(4) . . ?
C67 P2 C73 102.9(4) . . ?
C66 P2 Ru2 102.4(3) . . ?
C67 P2 Ru2 124.8(2) . . ?
C73 P2 Ru2 115.6(3) . . ?
F2 P3 F1 91.3(6) . . ?
F2 P3 F3 90.4(5) . . ?
F1 P3 F3 178.2(6) . . ?
F2 P3 F4 178.4(5) . . ?
F1 P3 F4 90.0(5) . . ?
F3 P3 F4 88.3(4) . . ?
F2 P3 F5 92.0(5) . . ?
F1 P3 F5 90.8(4) . . ?
F3 P3 F5 89.2(4) . . ?
F4 P3 F5 88.9(4) . . ?
F2 P3 F6 90.1(5) . . ?
F1 P3 F6 89.5(4) . . ?
F3 P3 F6 90.3(4) . . ?
F4 P3 F6 89.0(4) . . ?
F5 P3 F6 177.9(5) . . ?
F9 P4 F8 92.1(4) . . ?
F9 P4 F12 89.9(4) . . ?
F8 P4 F12 91.1(4) . . ?
F9 P4 F11 91.5(3) . . ?
F8 P4 F11 90.5(4) . . ?
F12 P4 F11 177.8(4) . . ?
F9 P4 F10 89.9(4) . . ?
F8 P4 F10 178.0(4) . . ?
F12 P4 F10 88.5(4) . . ?
F11 P4 F10 89.8(4) . . ?
F9 P4 F7 178.0(4) . . ?
F8 P4 F7 89.7(4) . . ?
F12 P4 F7 91.0(3) . . ?
F11 P4 F7 87.6(3) . . ?
F10 P4 F7 88.3(4) . . ?
F18 P5 F16 95.8(8) . . ?
F18 P5 F17 178.6(9) . . ?
F16 P5 F17 85.5(8) . . ?
F18 P5 F14 94.1(8) . . ?
F16 P5 F14 170.0(7) . . ?
F17 P5 F14 84.6(7) . . ?
F18 P5 F13 90.2(5) . . ?
F16 P5 F13 88.4(4) . . ?
F17 P5 F13 89.4(5) . . ?
F14 P5 F13 93.0(4) . . ?
F18 P5 F15 90.6(5) . . ?
F16 P5 F15 91.0(4) . . ?
F17 P5 F15 89.9(5) . . ?
F14 P5 F15 87.5(4) . . ?
F13 P5 F15 179.1(5) . . ?
F22 P6 F23 89.1(5) . . ?
F22 P6 F20 178.7(5) . . ?
F23 P6 F20 89.7(5) . . ?
F22 P6 F19 91.2(6) . . ?
F23 P6 F19 90.3(4) . . ?
F20 P6 F19 88.4(4) . . ?
F22 P6 F24 91.0(5) . . ?
F23 P6 F24 178.5(5) . . ?
F20 P6 F24 90.2(4) . . ?
F19 P6 F24 88.2(4) . . ?
F22 P6 F21 91.9(6) . . ?
F23 P6 F21 89.8(5) . . ?
F20 P6 F21 88.5(5) . . ?
F19 P6 F21 176.9(6) . . ?
F24 P6 F21 91.7(4) . . ?
C21 O1 C39 119.1(7) . . ?
C21 O1 Ru1 118.7(5) . . ?
C39 O1 Ru1 122.2(5) . . ?
C61 O2 C79 119.0(7) . . ?
C61 O2 Ru2 118.6(5) . . ?
C79 O2 Ru2 122.2(5) . . ?
C5 N1 C1 117.7(7) . . ?
C5 N1 Ru1 116.3(6) . . ?
C1 N1 Ru1 125.2(6) . . ?
C10 N2 C6 116.2(8) . . ?
C10 N2 Ru1 128.3(6) . . ?
C6 N2 Ru1 115.3(6) . . ?
C11 N3 C15 117.9(7) . . ?
C11 N3 Ru1 125.6(6) . . ?
C15 N3 Ru1 116.2(5) . . ?
C16 N4 C20 119.2(7) . . ?
C16 N4 Ru1 115.6(6) . . ?
C20 N4 Ru1 125.2(6) . . ?
C41 N5 C45 117.3(7) . . ?
C41 N5 Ru2 126.0(6) . . ?
C45 N5 Ru2 115.5(6) . . ?
C50 N6 C46 116.8(7) . . ?
C50 N6 Ru2 127.6(6) . . ?
C46 N6 Ru2 115.5(5) . . ?
C51 N7 C55 118.0(7) . . ?
C51 N7 Ru2 125.2(6) . . ?
C55 N7 Ru2 116.6(5) . . ?
C60 N8 C56 118.6(7) . . ?
C60 N8 Ru2 126.9(6) . . ?
C56 N8 Ru2 114.4(6) . . ?
N1 C1 C2 123.0(9) . . ?
C3 C2 C1 117.6(10) . . ?
C2 C3 C4 119.8(10) . . ?
C5 C4 C3 119.4(10) . . ?
N1 C5 C4 122.6(9) . . ?
N1 C5 C6 113.7(8) . . ?
C4 C5 C6 123.7(9) . . ?
N2 C6 C7 121.8(8) . . ?
N2 C6 C5 116.4(7) . . ?
C7 C6 C5 121.7(8) . . ?
C8 C7 C6 118.7(9) . . ?
C7 C8 C9 120.0(9) . . ?
C8 C9 C10 118.2(9) . . ?
N2 C10 C9 124.9(9) . . ?
N3 C11 C12 122.7(8) . . ?
C13 C12 C11 119.0(9) . . ?
C14 C13 C12 120.7(8) . . ?
C13 C14 C15 118.0(8) . . ?
N3 C15 C14 121.8(8) . . ?
N3 C15 C16 114.2(7) . . ?
C14 C15 C16 124.0(8) . . ?
N4 C16 C17 121.6(8) . . ?
N4 C16 C15 115.0(7) . . ?
C17 C16 C15 123.4(8) . . ?
C18 C17 C16 117.7(8) . . ?
C17 C18 C19 121.5(9) . . ?
C18 C19 C20 118.4(9) . . ?
N4 C20 C19 121.5(8) . . ?
C26 C21 C22 121.3(8) . . ?
C26 C21 O1 116.8(7) . . ?
C22 C21 O1 121.9(8) . . ?
C21 C22 C23 116.9(9) . . ?
C24 C23 C22 123.4(9) . . ?
C23 C24 C25 117.7(9) . . ?
C24 C25 C26 122.1(9) . . ?
C25 C26 C21 118.5(8) . . ?
C25 C26 P1 124.6(7) . . ?
C21 C26 P1 116.9(6) . . ?
C28 C27 C32 120.9(9) . . ?
C28 C27 P1 120.3(6) . . ?
C32 C27 P1 118.8(6) . . ?
C27 C28 C29 119.6(8) . . ?
C28 C29 C30 121.8(9) . . ?
C31 C30 C29 116.9(10) . . ?
C30 C31 C32 123.6(9) . . ?
C31 C32 C27 117.1(8) . . ?
C38 C33 C34 118.6(7) . . ?
C38 C33 P1 122.7(6) . . ?
C34 C33 P1 118.2(6) . . ?
C35 C34 C33 119.2(8) . . ?
C34 C35 C36 121.4(9) . . ?
C37 C36 C35 119.7(9) . . ?
C36 C37 C38 121.0(9) . . ?
C37 C38 C33 120.0(8) . . ?
O1 C39 C40 111.4(8) . . ?
N5 C41 C42 122.9(9) . . ?
C43 C42 C41 119.3(10) . . ?
C42 C43 C44 119.6(10) . . ?
C43 C44 C45 119.5(9) . . ?
N5 C45 C44 121.2(9) . . ?
N5 C45 C46 114.4(8) . . ?
C44 C45 C46 124.3(8) . . ?
C47 C46 N6 121.9(8) . . ?
C47 C46 C45 122.2(8) . . ?
N6 C46 C45 115.9(7) . . ?
C46 C47 C48 121.5(9) . . ?
C49 C48 C47 116.3(9) . . ?
C48 C49 C50 119.1(9) . . ?
N6 C50 C49 124.4(9) . . ?
N7 C51 C52 122.6(8) . . ?
C53 C52 C51 120.2(8) . . ?
C52 C53 C54 117.2(8) . . ?
C55 C54 C53 120.7(8) . . ?
C54 C55 N7 121.4(8) . . ?
C54 C55 C56 124.5(8) . . ?
N7 C55 C56 114.1(7) . . ?
N8 C56 C57 120.9(8) . . ?
N8 C56 C55 115.4(7) . . ?
C57 C56 C55 123.7(8) . . ?
C58 C57 C56 119.5(8) . . ?
C57 C58 C59 119.0(9) . . ?
C60 C59 C58 117.7(9) . . ?
N8 C60 C59 124.3(9) . . ?
C66 C61 C62 120.6(8) . . ?
C66 C61 O2 117.0(7) . . ?
C62 C61 O2 122.4(8) . . ?
C63 C62 C61 117.7(9) . . ?
C62 C63 C64 123.3(9) . . ?
C63 C64 C65 118.5(9) . . ?
C64 C65 C66 119.8(10) . . ?
C61 C66 C65 120.1(8) . . ?
C61 C66 P2 116.2(6) . . ?
C65 C66 P2 123.5(7) . . ?
C72 C67 C68 118.8(9) . . ?
C72 C67 P2 120.5(6) . . ?
C68 C67 P2 120.7(6) . . ?
C69 C68 C67 120.3(9) . . ?
C70 C69 C68 119.8(9) . . ?
C71 C70 C69 121.6(10) . . ?
C70 C71 C72 118.9(9) . . ?
C67 C72 C71 120.5(8) . . ?
C74 C73 C78 119.1(8) . . ?
C74 C73 P2 122.3(6) . . ?
C78 C73 P2 117.8(6) . . ?
C75 C74 C73 121.5(9) . . ?
C74 C75 C76 120.4(9) . . ?
C77 C76 C75 118.8(8) . . ?
C76 C77 C78 120.1(9) . . ?
C73 C78 C77 120.0(8) . . ?
O2 C79 C80 112.1(8) . . ?

loop_
_geom_bond_atom_site_label_1
_geom_bond_atom_site_label_2
_geom_bond_distance
_geom_bond_site_symmetry_2
_geom_bond_publ_flag
Ru1 N3 2.018(7) . ?
Ru1 N4 2.064(7) . ?
Ru1 N2 2.082(7) . ?
Ru1 N1 2.126(6) . ?
Ru1 O1 2.199(6) . ?
Ru1 P1 2.289(2) . ?
Ru2 N7 2.012(7) . ?
Ru2 N8 2.064(7) . ?
Ru2 N6 2.092(7) . ?
Ru2 N5 2.109(6) . ?
Ru2 O2 2.200(6) . ?
Ru2 P2 2.277(2) . ?
P1 C26 1.812(8) . ?
P1 C27 1.821(9) . ?
P1 C33 1.827(8) . ?
P2 C66 1.818(8) . ?
P2 C67 1.818(9) . ?
P2 C73 1.830(8) . ?
P3 F2 1.555(8) . ?
P3 F1 1.563(7) . ?
P3 F3 1.585(7) . ?
P3 F4 1.589(8) . ?
P3 F5 1.591(7) . ?
P3 F6 1.596(7) . ?
P4 F9 1.577(6) . ?
P4 F8 1.583(9) . ?
P4 F12 1.587(6) . ?
P4 F11 1.597(7) . ?
P4 F10 1.604(7) . ?
P4 F7 1.606(6) . ?
P5 F18 1.472(8) . ?
P5 F16 1.517(9) . ?
P5 F17 1.557(9) . ?
P5 F14 1.561(9) . ?
P5 F13 1.574(6) . ?
P5 F15 1.590(6) . ?
P6 F22 1.560(9) . ?
P6 F23 1.595(7) . ?
P6 F20 1.597(8) . ?
P6 F19 1.603(8) . ?
P6 F24 1.606(7) . ?
P6 F21 1.607(8) . ?
O1 C21 1.403(10) . ?
O1 C39 1.482(11) . ?
O2 C61 1.419(10) . ?
O2 C79 1.460(11) . ?
N1 C5 1.339(11) . ?
N1 C1 1.345(11) . ?
N2 C10 1.328(11) . ?
N2 C6 1.370(11) . ?
N3 C11 1.346(11) . ?
N3 C15 1.369(10) . ?
N4 C16 1.335(10) . ?
N4 C20 1.347(11) . ?
N5 C41 1.350(11) . ?
N5 C45 1.370(11) . ?
N6 C50 1.325(11) . ?
N6 C46 1.373(10) . ?
N7 C51 1.337(10) . ?
N7 C55 1.378(10) . ?
N8 C60 1.300(11) . ?
N8 C56 1.371(10) . ?
C1 C2 1.392(13) . ?
C2 C3 1.370(14) . ?
C3 C4 1.378(16) . ?
C4 C5 1.362(13) . ?
C5 C6 1.486(13) . ?
C6 C7 1.417(12) . ?
C7 C8 1.363(14) . ?
C8 C9 1.366(13) . ?
C9 C10 1.387(12) . ?
C11 C12 1.376(11) . ?
C12 C13 1.372(12) . ?
C13 C14 1.370(12) . ?
C14 C15 1.403(12) . ?
C15 C16 1.465(11) . ?
C16 C17 1.414(11) . ?
C17 C18 1.357(13) . ?
C18 C19 1.360(13) . ?
C19 C20 1.394(12) . ?
C21 C26 1.393(12) . ?
C21 C22 1.395(12) . ?
C22 C23 1.398(13) . ?
C23 C24 1.367(15) . ?
C24 C25 1.382(13) . ?
C25 C26 1.384(11) . ?
C27 C28 1.372(11) . ?
C27 C32 1.409(10) . ?
C28 C29 1.384(13) . ?
C29 C30 1.393(12) . ?
C30 C31 1.382(12) . ?
C31 C32 1.387(12) . ?
C33 C38 1.396(11) . ?
C33 C34 1.412(12) . ?
C34 C35 1.375(12) . ?
C35 C36 1.381(13) . ?
C36 C37 1.348(13) . ?
C37 C38 1.392(11) . ?
C39 C40 1.509(13) . ?
C41 C42 1.389(13) . ?
C42 C43 1.354(14) . ?
C43 C44 1.376(16) . ?
C44 C45 1.398(13) . ?
C45 C46 1.464(12) . ?
C46 C47 1.372(12) . ?
C47 C48 1.406(14) . ?
C48 C49 1.389(13) . ?
C49 C50 1.405(12) . ?
C51 C52 1.387(12) . ?
C52 C53 1.380(12) . ?
C53 C54 1.403(12) . ?
C54 C55 1.368(12) . ?
C55 C56 1.453(11) . ?
C56 C57 1.382(11) . ?
C57 C58 1.377(13) . ?
C58 C59 1.395(13) . ?
C59 C60 1.379(12) . ?
C61 C66 1.389(12) . ?
C61 C62 1.408(12) . ?
C62 C63 1.379(13) . ?
C63 C64 1.384(15) . ?
C64 C65 1.399(13) . ?
C65 C66 1.403(11) . ?
C67 C72 1.375(11) . ?
C67 C68 1.397(11) . ?
C68 C69 1.385(12) . ?
C69 C70 1.369(12) . ?
C70 C71 1.356(12) . ?
C71 C72 1.418(12) . ?
C73 C74 1.380(12) . ?
C73 C78 1.388(11) . ?
C74 C75 1.359(11) . ?
C75 C76 1.405(13) . ?
C76 C77 1.386(13) . ?
C77 C78 1.402(11) . ?
C79 C80 1.511(13) . ?

loop_
_geom_torsion_atom_site_label_1
_geom_torsion_atom_site_label_2
_geom_torsion_atom_site_label_3
_geom_torsion_atom_site_label_4
_geom_torsion
_geom_torsion_site_symmetry_1
_geom_torsion_site_symmetry_2
_geom_torsion_site_symmetry_3
_geom_torsion_site_symmetry_4
_geom_torsion_publ_flag
N3 Ru1 P1 C26 163.7(3) . . . . ?
N4 Ru1 P1 C26 -117.8(3) . . . . ?
N2 Ru1 P1 C26 63.1(3) . . . . ?
N1 Ru1 P1 C26 15.5(18) . . . . ?
O1 Ru1 P1 C26 -19.6(3) . . . . ?
N3 Ru1 P1 C27 43.9(4) . . . . ?
N4 Ru1 P1 C27 122.4(4) . . . . ?
N2 Ru1 P1 C27 -56.7(4) . . . . ?
N1 Ru1 P1 C27 -104.2(18) . . . . ?
O1 Ru1 P1 C27 -139.4(4) . . . . ?
N3 Ru1 P1 C33 -86.5(4) . . . . ?
N4 Ru1 P1 C33 -8.0(4) . . . . ?
N2 Ru1 P1 C33 172.8(4) . . . . ?
N1 Ru1 P1 C33 125.3(18) . . . . ?
O1 Ru1 P1 C33 90.2(4) . . . . ?
N7 Ru2 P2 C66 164.1(3) . . . . ?
N8 Ru2 P2 C66 -116.8(3) . . . . ?
N6 Ru2 P2 C66 63.2(3) . . . . ?
N5 Ru2 P2 C66 23(3) . . . . ?
O2 Ru2 P2 C66 -19.8(3) . . . . ?
N7 Ru2 P2 C67 43.4(4) . . . . ?
N8 Ru2 P2 C67 122.5(4) . . . . ?
N6 Ru2 P2 C67 -57.6(4) . . . . ?
N5 Ru2 P2 C67 -98(2) . . . . ?
O2 Ru2 P2 C67 -140.6(4) . . . . ?
N7 Ru2 P2 C73 -86.1(4) . . . . ?
N8 Ru2 P2 C73 -7.0(4) . . . . ?
N6 Ru2 P2 C73 173.0(4) . . . . ?
N5 Ru2 P2 C73 133(2) . . . . ?
O2 Ru2 P2 C73 90.0(4) . . . . ?
N3 Ru1 O1 C21 117(4) . . . . ?
N4 Ru1 O1 C21 110.5(5) . . . . ?
N2 Ru1 O1 C21 -76.4(5) . . . . ?
N1 Ru1 O1 C21 -153.4(5) . . . . ?
P1 Ru1 O1 C21 23.1(5) . . . . ?
N3 Ru1 O1 C39 -63(5) . . . . ?
N4 Ru1 O1 C39 -69.6(6) . . . . ?
N2 Ru1 O1 C39 103.4(6) . . . . ?
N1 Ru1 O1 C39 26.4(6) . . . . ?
P1 Ru1 O1 C39 -157.1(6) . . . . ?
N7 Ru2 O2 C61 99(4) . . . . ?
N8 Ru2 O2 C61 110.5(5) . . . . ?
N6 Ru2 O2 C61 -77.7(5) . . . . ?
N5 Ru2 O2 C61 -154.6(5) . . . . ?
P2 Ru2 O2 C61 22.5(5) . . . . ?
N7 Ru2 O2 C79 -86(4) . . . . ?
N8 Ru2 O2 C79 -74.9(6) . . . . ?
N6 Ru2 O2 C79 97.0(6) . . . . ?
N5 Ru2 O2 C79 20.1(6) . . . . ?
P2 Ru2 O2 C79 -162.9(6) . . . . ?
N3 Ru1 N1 C5 -94.3(6) . . . . ?
N4 Ru1 N1 C5 -172.6(6) . . . . ?
N2 Ru1 N1 C5 6.0(6) . . . . ?
O1 Ru1 N1 C5 88.9(6) . . . . ?
P1 Ru1 N1 C5 54(2) . . . . ?
N3 Ru1 N1 C1 75.7(7) . . . . ?
N4 Ru1 N1 C1 -2.6(7) . . . . ?
N2 Ru1 N1 C1 176.0(8) . . . . ?
O1 Ru1 N1 C1 -101.1(7) . . . . ?
P1 Ru1 N1 C1 -135.7(16) . . . . ?
N3 Ru1 N2 C10 -105.2(8) . . . . ?
N4 Ru1 N2 C10 -176(2) . . . . ?
N1 Ru1 N2 C10 172.5(8) . . . . ?
O1 Ru1 N2 C10 75.5(8) . . . . ?
P1 Ru1 N2 C10 -2.9(8) . . . . ?
N3 Ru1 N2 C6 80.9(6) . . . . ?
N4 Ru1 N2 C6 10(3) . . . . ?
N1 Ru1 N2 C6 -1.4(6) . . . . ?
O1 Ru1 N2 C6 -98.4(6) . . . . ?
P1 Ru1 N2 C6 -176.8(6) . . . . ?
N4 Ru1 N3 C11 176.1(8) . . . . ?
N2 Ru1 N3 C11 3.1(7) . . . . ?
N1 Ru1 N3 C11 79.7(7) . . . . ?
O1 Ru1 N3 C11 170(4) . . . . ?
P1 Ru1 N3 C11 -97.1(7) . . . . ?
N4 Ru1 N3 C15 2.6(6) . . . . ?
N2 Ru1 N3 C15 -170.4(6) . . . . ?
N1 Ru1 N3 C15 -93.8(6) . . . . ?
O1 Ru1 N3 C15 -4(5) . . . . ?
P1 Ru1 N3 C15 89.4(6) . . . . ?
N3 Ru1 N4 C16 -0.5(6) . . . . ?
N2 Ru1 N4 C16 72(3) . . . . ?
N1 Ru1 N4 C16 82.8(6) . . . . ?
O1 Ru1 N4 C16 179.1(6) . . . . ?
P1 Ru1 N4 C16 -101.6(6) . . . . ?
N3 Ru1 N4 C20 177.6(8) . . . . ?
N2 Ru1 N4 C20 -110(2) . . . . ?
N1 Ru1 N4 C20 -99.1(8) . . . . ?
O1 Ru1 N4 C20 -2.8(8) . . . . ?
P1 Ru1 N4 C20 76.4(8) . . . . ?
N7 Ru2 N5 C41 74.3(7) . . . . ?
N8 Ru2 N5 C41 -4.6(8) . . . . ?
N6 Ru2 N5 C41 175.1(8) . . . . ?
O2 Ru2 N5 C41 -101.9(7) . . . . ?
P2 Ru2 N5 C41 -144(2) . . . . ?
N7 Ru2 N5 C45 -92.9(6) . . . . ?
N8 Ru2 N5 C45 -171.8(6) . . . . ?
N6 Ru2 N5 C45 7.8(6) . . . . ?
O2 Ru2 N5 C45 90.9(6) . . . . ?
P2 Ru2 N5 C45 49(3) . . . . ?
N7 Ru2 N6 C50 -105.5(8) . . . . ?
N8 Ru2 N6 C50 175.6(17) . . . . ?
N5 Ru2 N6 C50 173.0(8) . . . . ?
O2 Ru2 N6 C50 74.3(8) . . . . ?
P2 Ru2 N6 C50 -4.1(8) . . . . ?
N7 Ru2 N6 C46 78.4(6) . . . . ?
N8 Ru2 N6 C46 0(2) . . . . ?
N5 Ru2 N6 C46 -3.1(6) . . . . ?
O2 Ru2 N6 C46 -101.9(6) . . . . ?
P2 Ru2 N6 C46 179.7(6) . . . . ?
N8 Ru2 N7 C51 175.8(8) . . . . ?
N6 Ru2 N7 C51 4.1(8) . . . . ?
N5 Ru2 N7 C51 80.5(7) . . . . ?
O2 Ru2 N7 C51 -173(3) . . . . ?
P2 Ru2 N7 C51 -96.7(7) . . . . ?
N8 Ru2 N7 C55 0.6(6) . . . . ?
N6 Ru2 N7 C55 -171.1(6) . . . . ?
N5 Ru2 N7 C55 -94.7(6) . . . . ?
O2 Ru2 N7 C55 12(4) . . . . ?
P2 Ru2 N7 C55 88.1(6) . . . . ?
N7 Ru2 N8 C60 177.9(9) . . . . ?
N6 Ru2 N8 C60 -101.8(19) . . . . ?
N5 Ru2 N8 C60 -99.3(8) . . . . ?
O2 Ru2 N8 C60 -1.3(8) . . . . ?
P2 Ru2 N8 C60 77.9(8) . . . . ?
N7 Ru2 N8 C56 2.2(6) . . . . ?
N6 Ru2 N8 C56 82(2) . . . . ?
N5 Ru2 N8 C56 85.0(6) . . . . ?
O2 Ru2 N8 C56 -177.0(6) . . . . ?
P2 Ru2 N8 C56 -97.8(6) . . . . ?
C5 N1 C1 C2 -1.1(14) . . . . ?
Ru1 N1 C1 C2 -171.0(7) . . . . ?
N1 C1 C2 C3 0.5(15) . . . . ?
C1 C2 C3 C4 -0.3(16) . . . . ?
C2 C3 C4 C5 0.8(18) . . . . ?
C1 N1 C5 C4 1.6(14) . . . . ?
Ru1 N1 C5 C4 172.4(8) . . . . ?
C1 N1 C5 C6 -179.8(8) . . . . ?
Ru1 N1 C5 C6 -9.0(10) . . . . ?
C3 C4 C5 N1 -1.5(16) . . . . ?
C3 C4 C5 C6 -180.0(10) . . . . ?
C10 N2 C6 C7 2.6(13) . . . . ?
Ru1 N2 C6 C7 177.3(7) . . . . ?
C10 N2 C6 C5 -177.4(8) . . . . ?
Ru1 N2 C6 C5 -2.8(10) . . . . ?
N1 C5 C6 N2 7.8(12) . . . . ?
C4 C5 C6 N2 -173.6(9) . . . . ?
N1 C5 C6 C7 -172.2(8) . . . . ?
C4 C5 C6 C7 6.4(15) . . . . ?
N2 C6 C7 C8 -3.2(14) . . . . ?
C5 C6 C7 C8 176.8(10) . . . . ?
C6 C7 C8 C9 1.3(16) . . . . ?
C7 C8 C9 C10 0.9(15) . . . . ?
C6 N2 C10 C9 -0.2(14) . . . . ?
Ru1 N2 C10 C9 -174.0(7) . . . . ?
C8 C9 C10 N2 -1.6(15) . . . . ?
C15 N3 C11 C12 0.0(13) . . . . ?
Ru1 N3 C11 C12 -173.4(7) . . . . ?
N3 C11 C12 C13 -1.1(14) . . . . ?
C11 C12 C13 C14 0.7(14) . . . . ?
C12 C13 C14 C15 0.7(14) . . . . ?
C11 N3 C15 C14 1.4(12) . . . . ?
Ru1 N3 C15 C14 175.5(7) . . . . ?
C11 N3 C15 C16 -178.2(8) . . . . ?
Ru1 N3 C15 C16 -4.1(9) . . . . ?
C13 C14 C15 N3 -1.8(13) . . . . ?
C13 C14 C15 C16 177.8(8) . . . . ?
C20 N4 C16 C17 -0.6(13) . . . . ?
Ru1 N4 C16 C17 177.6(7) . . . . ?
C20 N4 C16 C15 -179.7(8) . . . . ?
Ru1 N4 C16 C15 -1.5(10) . . . . ?
N3 C15 C16 N4 3.7(11) . . . . ?
C14 C15 C16 N4 -175.9(8) . . . . ?
N3 C15 C16 C17 -175.4(8) . . . . ?
C14 C15 C16 C17 5.0(14) . . . . ?
N4 C16 C17 C18 -0.3(14) . . . . ?
C15 C16 C17 C18 178.7(9) . . . . ?
C16 C17 C18 C19 2.2(15) . . . . ?
C17 C18 C19 C20 -3.0(15) . . . . ?
C16 N4 C20 C19 -0.2(14) . . . . ?
Ru1 N4 C20 C19 -178.2(6) . . . . ?
C18 C19 C20 N4 2.0(14) . . . . ?
C39 O1 C21 C26 163.5(7) . . . . ?
Ru1 O1 C21 C26 -16.7(9) . . . . ?
C39 O1 C21 C22 -14.7(11) . . . . ?
Ru1 O1 C21 C22 165.1(6) . . . . ?
C26 C21 C22 C23 2.8(13) . . . . ?
O1 C21 C22 C23 -179.1(8) . . . . ?
C21 C22 C23 C24 -0.2(15) . . . . ?
C22 C23 C24 C25 -1.2(15) . . . . ?
C23 C24 C25 C26 0.1(14) . . . . ?
C24 C25 C26 C21 2.3(13) . . . . ?
C24 C25 C26 P1 -175.5(7) . . . . ?
C22 C21 C26 C25 -3.8(12) . . . . ?
O1 C21 C26 C25 178.0(7) . . . . ?
C22 C21 C26 P1 174.2(7) . . . . ?
O1 C21 C26 P1 -4.0(10) . . . . ?
C27 P1 C26 C25 -30.3(8) . . . . ?
C33 P1 C26 C25 78.0(8) . . . . ?
Ru1 P1 C26 C25 -162.3(7) . . . . ?
C27 P1 C26 C21 151.8(6) . . . . ?
C33 P1 C26 C21 -99.8(7) . . . . ?
Ru1 P1 C26 C21 19.9(7) . . . . ?
C26 P1 C27 C28 -108.7(7) . . . . ?
C33 P1 C27 C28 143.9(7) . . . . ?
Ru1 P1 C27 C28 8.9(8) . . . . ?
C26 P1 C27 C32 70.6(7) . . . . ?
C33 P1 C27 C32 -36.8(7) . . . . ?
Ru1 P1 C27 C32 -171.9(5) . . . . ?
C32 C27 C28 C29 0.1(12) . . . . ?
P1 C27 C28 C29 179.3(6) . . . . ?
C27 C28 C29 C30 -1.7(13) . . . . ?
C28 C29 C30 C31 0.7(13) . . . . ?
C29 C30 C31 C32 1.9(13) . . . . ?
C30 C31 C32 C27 -3.4(12) . . . . ?
C28 C27 C32 C31 2.3(12) . . . . ?
P1 C27 C32 C31 -176.9(6) . . . . ?
C26 P1 C33 C38 15.5(9) . . . . ?
C27 P1 C33 C38 126.1(8) . . . . ?
Ru1 P1 C33 C38 -93.9(8) . . . . ?
C26 P1 C33 C34 -173.4(7) . . . . ?
C27 P1 C33 C34 -62.8(8) . . . . ?
Ru1 P1 C33 C34 77.2(8) . . . . ?
C38 C33 C34 C35 -1.0(14) . . . . ?
P1 C33 C34 C35 -172.5(7) . . . . ?
C33 C34 C35 C36 2.8(15) . . . . ?
C34 C35 C36 C37 -3.7(15) . . . . ?
C35 C36 C37 C38 2.8(15) . . . . ?
C36 C37 C38 C33 -1.0(14) . . . . ?
C34 C33 C38 C37 0.1(14) . . . . ?
P1 C33 C38 C37 171.2(7) . . . . ?
C21 O1 C39 C40 85.9(10) . . . . ?
Ru1 O1 C39 C40 -93.9(8) . . . . ?
C45 N5 C41 C42 -0.8(14) . . . . ?
Ru2 N5 C41 C42 -167.8(7) . . . . ?
N5 C41 C42 C43 -2.5(15) . . . . ?
C41 C42 C43 C44 2.8(16) . . . . ?
C42 C43 C44 C45 0.1(17) . . . . ?
C41 N5 C45 C44 3.8(14) . . . . ?
Ru2 N5 C45 C44 172.2(8) . . . . ?
C41 N5 C45 C46 -179.4(8) . . . . ?
Ru2 N5 C45 C46 -11.0(10) . . . . ?
C43 C44 C45 N5 -3.5(16) . . . . ?
C43 C44 C45 C46 -180.0(10) . . . . ?
C50 N6 C46 C47 2.5(13) . . . . ?
Ru2 N6 C46 C47 179.1(7) . . . . ?
C50 N6 C46 C45 -178.3(8) . . . . ?
Ru2 N6 C46 C45 -1.7(10) . . . . ?
N5 C45 C46 C47 -172.4(8) . . . . ?
C44 C45 C46 C47 4.3(16) . . . . ?
N5 C45 C46 N6 8.4(12) . . . . ?
C44 C45 C46 N6 -174.9(9) . . . . ?
N6 C46 C47 C48 -2.0(15) . . . . ?
C45 C46 C47 C48 178.8(10) . . . . ?
C46 C47 C48 C49 1.0(16) . . . . ?
C47 C48 C49 C50 -0.7(15) . . . . ?
C46 N6 C50 C49 -2.3(14) . . . . ?
Ru2 N6 C50 C49 -178.3(7) . . . . ?
C48 C49 C50 N6 1.4(16) . . . . ?
C55 N7 C51 C52 -1.3(13) . . . . ?
Ru2 N7 C51 C52 -176.4(7) . . . . ?
N7 C51 C52 C53 0.9(14) . . . . ?
C51 C52 C53 C54 0.7(13) . . . . ?
C52 C53 C54 C55 -1.9(14) . . . . ?
C53 C54 C55 N7 1.6(14) . . . . ?
C53 C54 C55 C56 -179.8(9) . . . . ?
C51 N7 C55 C54 0.0(12) . . . . ?
Ru2 N7 C55 C54 175.6(7) . . . . ?
C51 N7 C55 C56 -178.7(8) . . . . ?
Ru2 N7 C55 C56 -3.1(9) . . . . ?
C60 N8 C56 C57 0.8(13) . . . . ?
Ru2 N8 C56 C57 176.9(6) . . . . ?
C60 N8 C56 C55 179.4(8) . . . . ?
Ru2 N8 C56 C55 -4.5(9) . . . . ?
C54 C55 C56 N8 -173.7(8) . . . . ?
N7 C55 C56 N8 5.0(11) . . . . ?
C54 C55 C56 C57 5.0(14) . . . . ?
N7 C55 C56 C57 -176.4(8) . . . . ?
N8 C56 C57 C58 -2.1(13) . . . . ?
C55 C56 C57 C58 179.3(9) . . . . ?
C56 C57 C58 C59 3.0(14) . . . . ?
C57 C58 C59 C60 -2.7(14) . . . . ?
C56 N8 C60 C59 -0.4(14) . . . . ?
Ru2 N8 C60 C59 -176.0(7) . . . . ?
C58 C59 C60 N8 1.4(15) . . . . ?
C79 O2 C61 C66 169.8(7) . . . . ?
Ru2 O2 C61 C66 -15.3(9) . . . . ?
C79 O2 C61 C62 -6.3(11) . . . . ?
Ru2 O2 C61 C62 168.6(6) . . . . ?
C66 C61 C62 C63 4.5(13) . . . . ?
O2 C61 C62 C63 -179.6(8) . . . . ?
C61 C62 C63 C64 -2.0(15) . . . . ?
C62 C63 C64 C65 -0.8(15) . . . . ?
C63 C64 C65 C66 1.2(14) . . . . ?
C62 C61 C66 C65 -4.2(13) . . . . ?
O2 C61 C66 C65 179.7(7) . . . . ?
C62 C61 C66 P2 170.9(7) . . . . ?
O2 C61 C66 P2 -5.2(10) . . . . ?
C64 C65 C66 C61 1.3(13) . . . . ?
C64 C65 C66 P2 -173.5(7) . . . . ?
C67 P2 C66 C61 153.2(6) . . . . ?
C73 P2 C66 C61 -99.2(7) . . . . ?
Ru2 P2 C66 C61 20.7(7) . . . . ?
C67 P2 C66 C65 -31.8(8) . . . . ?
C73 P2 C66 C65 75.7(8) . . . . ?
Ru2 P2 C66 C65 -164.3(7) . . . . ?
C66 P2 C67 C72 74.2(7) . . . . ?
C73 P2 C67 C72 -32.6(7) . . . . ?
Ru2 P2 C67 C72 -167.0(5) . . . . ?
C66 P2 C67 C68 -106.0(7) . . . . ?
C73 P2 C67 C68 147.3(7) . . . . ?
Ru2 P2 C67 C68 12.8(8) . . . . ?
C72 C67 C68 C69 -1.3(12) . . . . ?
P2 C67 C68 C69 178.8(6) . . . . ?
C67 C68 C69 C70 1.5(12) . . . . ?
C68 C69 C70 C71 -1.3(13) . . . . ?
C69 C70 C71 C72 0.8(13) . . . . ?
C68 C67 C72 C71 0.8(12) . . . . ?
P2 C67 C72 C71 -179.3(6) . . . . ?
C70 C71 C72 C67 -0.6(12) . . . . ?
C66 P2 C73 C74 17.7(8) . . . . ?
C67 P2 C73 C74 128.2(8) . . . . ?
Ru2 P2 C73 C74 -92.4(7) . . . . ?
C66 P2 C73 C78 -173.0(7) . . . . ?
C67 P2 C73 C78 -62.5(8) . . . . ?
Ru2 P2 C73 C78 76.9(7) . . . . ?
C78 C73 C74 C75 1.7(14) . . . . ?
P2 C73 C74 C75 170.9(7) . . . . ?
C73 C74 C75 C76 -2.6(15) . . . . ?
C74 C75 C76 C77 2.1(15) . . . . ?
C75 C76 C77 C78 -0.7(15) . . . . ?
C74 C73 C78 C77 -0.4(13) . . . . ?
P2 C73 C78 C77 -170.1(7) . . . . ?
C76 C77 C78 C73 -0.1(14) . . . . ?
C61 O2 C79 C80 81.9(10) . . . . ?
Ru2 O2 C79 C80 -92.7(8) . . . . ?
